data_1562534
loop_
_publ_author_name
'Feng, Xun'
'Liu, Lang'
'Wang, Li-Ya'
'Song, Hong-Liang'
'Qiang Shi, Zhi'
'Wu, Xu-Hong'
'Ng, Seik-Weng'

_publ_section_title
;
 Lanthanide coordination polymers based on multi-donor ligand containing
 pyridine and phthalate moieties: Structures, luminescence and magnetic
 properties
;
_journal_name_full 'Journal of Solid State Chemistry'
_journal_page_first 277
_journal_page_last 285
_journal_paper_doi 10.1016/j.jssc.2013.08.029
_journal_volume 206
_journal_year 2013
_chemical_formula_sum 'C26 H15 Er N2 O10'
_chemical_formula_weight 682.66
_space_group_IT_number 2
_space_group_name_Hall '-P 1'
_space_group_name_H-M_alt 'P -1'
_symmetry_cell_setting triclinic
_symmetry_space_group_name_H-M 'P -1'
_atom_sites_solution_hydrogens geom
_atom_sites_solution_primary direct
_atom_sites_solution_secondary difmap
_audit_creation_method SHELXL-97
_cell_angle_alpha 75.6702(7)
_cell_angle_beta 84.5632(8)
_cell_angle_gamma 75.8766(7)
_cell_formula_units_Z 2
_cell_length_a 7.6350(4)
_cell_length_b 10.6255(5)
_cell_length_c 14.3727(8)
_cell_measurement_temperature 293(2)
_cell_volume 1094.84(10)
_computing_structure_refinement 'SHELXL-97 (Sheldrick, 1997)'
_computing_structure_solution 'SHELXS-97 (Sheldrick, 1990)'
_diffrn_ambient_temperature 293(2)
_diffrn_measured_fraction_theta_full 0.972
_diffrn_measured_fraction_theta_max 0.972
_diffrn_radiation_monochromator graphite
_diffrn_radiation_source 'fine-focus sealed tube'
_diffrn_radiation_type MoK\a
_diffrn_radiation_wavelength 0.71073
_diffrn_reflns_av_R_equivalents 0.0132
_diffrn_reflns_av_sigmaI/netI 0.0261
_diffrn_reflns_limit_h_max 6
_diffrn_reflns_limit_h_min -9
_diffrn_reflns_limit_k_max 13
_diffrn_reflns_limit_k_min -13
_diffrn_reflns_limit_l_max 18
_diffrn_reflns_limit_l_min -13
_diffrn_reflns_number 6760
_diffrn_reflns_theta_full 27.50
_diffrn_reflns_theta_max 27.50
_diffrn_reflns_theta_min 2.03
_exptl_absorpt_coefficient_mu 3.904
_exptl_absorpt_correction_T_max 0.4852
_exptl_absorpt_correction_T_min 0.2725
_exptl_absorpt_correction_type multi-scan
_exptl_absorpt_process_details sadabs
_exptl_crystal_colour pink
_exptl_crystal_density_diffrn 2.071
_exptl_crystal_density_method 'not measured'
_exptl_crystal_description block
_exptl_crystal_F_000 666
_exptl_crystal_size_max 0.36
_exptl_crystal_size_mid 0.23
_exptl_crystal_size_min 0.18
_refine_diff_density_max 1.278
_refine_diff_density_min -1.392
_refine_diff_density_rms 0.122
_refine_ls_extinction_method none
_refine_ls_goodness_of_fit_ref 1.017
_refine_ls_hydrogen_treatment mixed
_refine_ls_matrix_type full
_refine_ls_number_parameters 353
_refine_ls_number_reflns 4878
_refine_ls_number_restraints 0
_refine_ls_restrained_S_all 1.017
_refine_ls_R_factor_all 0.0257
_refine_ls_R_factor_gt 0.0244
_refine_ls_shift/su_max 0.001
_refine_ls_shift/su_mean 0.000
_refine_ls_structure_factor_coef Fsqd
_refine_ls_weighting_details 'calc w=1/[\s^2^(Fo^2^)+(0.0455P)^2^+1.7367P] where P=(Fo^2^+2Fc^2^)/3'
_refine_ls_weighting_scheme calc
_refine_ls_wR_factor_gt 0.0678
_refine_ls_wR_factor_ref 0.0689
_reflns_number_gt 4657
_reflns_number_total 4878
_reflns_threshold_expression >2sigma(I)
_cod_data_source_file JSSC-2013-206-277.CIF
_cod_data_source_block er
_cod_original_sg_symbol_H-M P-1
_cod_database_code 1562534

loop_
_symmetry_equiv_pos_as_xyz
'x, y, z'
'-x, -y, -z'

loop_
_atom_site_label
_atom_site_type_symbol
_atom_site_fract_x
_atom_site_fract_y
_atom_site_fract_z
_atom_site_U_iso_or_equiv
_atom_site_adp_type
_atom_site_occupancy
_atom_site_symmetry_multiplicity
_atom_site_calc_flag
_atom_site_refinement_flags
_atom_site_disorder_assembly
_atom_site_disorder_group
Er1 Er 0.804235(17) 0.414172(12) 0.662384(9) 0.01491(6) Uani 1 1 d . . .
O1 O 0.7653(3) 0.2072(2) 0.6363(2) 0.0257(5) Uani 1 1 d . . .
O2 O 0.5295(3) 0.3744(2) 0.60659(19) 0.0224(5) Uani 1 1 d . . .
O3 O 0.2803(3) 0.3925(2) 0.45924(17) 0.0197(5) Uani 1 1 d . . .
O4 O 0.0568(3) 0.3652(2) 0.56694(19) 0.0255(5) Uani 1 1 d . . .
O5 O -0.0421(4) -0.4544(3) 0.7074(2) 0.0288(6) Uani 1 1 d . . .
O6 O 0.5785(4) 0.5528(3) 0.7477(2) 0.0376(7) Uani 1 1 d . . .
O7 O 0.5693(6) 0.3484(3) 0.8128(2) 0.0562(10) Uani 1 1 d . . .
O8 O 0.4511(6) 0.2184(3) 0.9577(3) 0.0572(10) Uani 1 1 d . . .
H8 H 0.4563 0.2626 0.9007 0.086 Uiso 1 1 calc R . .
O9 O 0.3148(4) 0.2504(3) 1.0923(3) 0.0417(8) Uani 1 1 d . . .
O10 O -0.0240(4) 1.2648(2) 0.78279(19) 0.0290(6) Uani 1 1 d . . .
N1 N 0.2117(3) -0.1468(3) 0.62825(19) 0.0150(5) Uani 1 1 d . . .
N2 N 0.1448(4) 0.8676(3) 0.8977(2) 0.0200(6) Uani 1 1 d . . .
C1 C 0.6002(4) 0.2536(3) 0.6164(2) 0.0148(6) Uani 1 1 d . . .
C2 C 0.4932(4) 0.1556(3) 0.6072(2) 0.0138(6) Uani 1 1 d . . .
C3 C 0.5755(4) 0.0212(3) 0.6385(3) 0.0224(7) Uani 1 1 d . . .
H3 H 0.6939 -0.0017 0.6584 0.027 Uiso 1 1 calc R . .
C4 C 0.4886(4) -0.0798(3) 0.6413(3) 0.0210(7) Uani 1 1 d . . .
H4 H 0.5484 -0.1690 0.6601 0.025 Uiso 1 1 calc R . .
C5 C 0.3105(4) -0.0443(3) 0.6153(2) 0.0154(6) Uani 1 1 d . . .
C6 C 0.2239(4) 0.0885(3) 0.5829(2) 0.0146(6) Uani 1 1 d . . .
H6 H 0.1044 0.1105 0.5649 0.017 Uiso 1 1 calc R . .
C7 C 0.3151(4) 0.1894(3) 0.5772(2) 0.0127(5) Uani 1 1 d . . .
C8 C 0.2107(4) 0.3284(3) 0.5323(2) 0.0126(5) Uani 1 1 d . . .
C9 C 0.2900(4) -0.2673(3) 0.6069(2) 0.0177(6) Uani 1 1 d . . .
H9 H 0.4042 -0.2791 0.5767 0.021 Uiso 1 1 calc R . .
C10 C 0.2058(5) -0.3694(3) 0.6285(2) 0.0198(6) Uani 1 1 d . . .
H10 H 0.2600 -0.4484 0.6100 0.024 Uiso 1 1 calc R . .
C11 C 0.0360(4) -0.3581(3) 0.6790(2) 0.0191(6) Uani 1 1 d . . .
C12 C -0.0416(4) -0.2316(3) 0.7012(3) 0.0214(7) Uani 1 1 d . . .
H12 H -0.1529 -0.2188 0.7343 0.026 Uiso 1 1 calc R . .
C13 C 0.0446(4) -0.1302(3) 0.6748(3) 0.0193(6) Uani 1 1 d . . .
H13 H -0.0100 -0.0481 0.6884 0.023 Uiso 1 1 calc R . .
C14 C 0.5182(5) 0.4713(4) 0.8107(3) 0.0324(9) Uani 1 1 d . . .
C15 C 0.3817(4) 0.5205(3) 0.8861(2) 0.0210(6) Uani 1 1 d . . .
C16 C 0.3149(4) 0.4463(3) 0.9715(3) 0.0204(6) Uani 1 1 d . . .
C17 C 0.1958(5) 0.5152(4) 1.0309(3) 0.0235(7) Uani 1 1 d . . .
H17 H 0.1537 0.4666 1.0880 0.028 Uiso 1 1 calc R . .
C18 C 0.1368(5) 0.6528(4) 1.0091(2) 0.0234(7) Uani 1 1 d . . .
H18 H 0.0552 0.6959 1.0498 0.028 Uiso 1 1 calc R . .
C19 C 0.2029(4) 0.7242(3) 0.9250(2) 0.0190(6) Uani 1 1 d . . .
C20 C 0.3234(4) 0.6593(3) 0.8648(2) 0.0195(6) Uani 1 1 d . . .
H20 H 0.3669 0.7093 0.8088 0.023 Uiso 1 1 calc R . .
C21 C 0.3617(5) 0.2959(4) 1.0111(3) 0.0301(8) Uani 1 1 d . . .
C22 C 0.2670(5) 0.9447(4) 0.8652(3) 0.0249(7) Uani 1 1 d . . .
H22 H 0.3899 0.9050 0.8680 0.030 Uiso 1 1 calc R . .
C23 C 0.2132(5) 1.0773(3) 0.8290(3) 0.0257(7) Uani 1 1 d . . .
H23 H 0.2997 1.1274 0.8082 0.031 Uiso 1 1 calc R . .
C24 C 0.0266(5) 1.1422(3) 0.8220(2) 0.0212(7) Uani 1 1 d . . .
C25 C -0.0956(5) 1.0596(4) 0.8624(3) 0.0274(8) Uani 1 1 d . . .
H25 H -0.2191 1.0971 0.8641 0.033 Uiso 1 1 calc R . .
C26 C -0.0344(5) 0.9269(4) 0.8984(3) 0.0252(7) Uani 1 1 d . . .
H26 H -0.1171 0.8750 0.9243 0.030 Uiso 1 1 calc R . .

loop_
_atom_site_aniso_label
_atom_site_aniso_U_11
_atom_site_aniso_U_22
_atom_site_aniso_U_33
_atom_site_aniso_U_23
_atom_site_aniso_U_13
_atom_site_aniso_U_12
Er1 0.01357(8) 0.00990(8) 0.02053(9) -0.00120(6) 0.00116(5) -0.00432(5)
O1 0.0130(11) 0.0172(12) 0.0505(16) -0.0119(11) -0.0059(10) -0.0042(9)
O2 0.0201(11) 0.0096(10) 0.0376(14) -0.0037(9) -0.0091(10) -0.0023(9)
O3 0.0170(11) 0.0139(11) 0.0225(11) 0.0044(9) 0.0038(9) -0.0035(9)
O4 0.0176(11) 0.0171(12) 0.0329(13) 0.0021(10) 0.0096(10) 0.0010(9)
O5 0.0293(14) 0.0178(12) 0.0431(15) -0.0032(11) -0.0048(11) -0.0151(10)
O6 0.0263(14) 0.0536(19) 0.0356(15) -0.0206(14) 0.0131(12) -0.0089(13)
O7 0.080(3) 0.0366(18) 0.0345(16) -0.0154(14) -0.0008(16) 0.0255(17)
O8 0.093(3) 0.0179(15) 0.051(2) -0.0065(14) -0.007(2) 0.0057(16)
O9 0.0350(16) 0.0196(14) 0.062(2) 0.0050(13) 0.0033(14) -0.0060(12)
O10 0.0406(15) 0.0159(12) 0.0263(13) 0.0010(10) -0.0093(11) -0.0017(11)
N1 0.0136(12) 0.0104(12) 0.0208(13) -0.0028(10) 0.0021(10) -0.0044(9)
N2 0.0222(14) 0.0121(13) 0.0227(14) -0.0017(10) -0.0007(11) -0.0008(10)
C1 0.0145(14) 0.0121(14) 0.0193(14) -0.0029(11) -0.0001(11) -0.0066(11)
C2 0.0119(13) 0.0114(14) 0.0196(14) -0.0032(11) 0.0004(11) -0.0061(11)
C3 0.0146(15) 0.0140(15) 0.0378(19) -0.0025(13) -0.0057(13) -0.0038(12)
C4 0.0148(15) 0.0080(14) 0.0379(19) -0.0005(13) -0.0029(13) -0.0025(11)
C5 0.0163(14) 0.0092(13) 0.0212(14) -0.0016(11) 0.0018(11) -0.0064(11)
C6 0.0136(13) 0.0099(13) 0.0200(14) -0.0020(11) -0.0004(11) -0.0041(11)
C7 0.0127(13) 0.0090(13) 0.0146(13) -0.0001(10) 0.0015(10) -0.0026(10)
C8 0.0140(13) 0.0083(13) 0.0150(13) -0.0006(10) -0.0020(10) -0.0034(10)
C9 0.0169(14) 0.0144(15) 0.0226(15) -0.0057(12) 0.0032(12) -0.0050(11)
C10 0.0234(16) 0.0100(14) 0.0275(17) -0.0066(12) -0.0004(13) -0.0044(12)
C11 0.0196(15) 0.0135(15) 0.0274(16) -0.0014(12) -0.0081(12) -0.0105(12)
C12 0.0132(14) 0.0159(16) 0.0339(18) -0.0035(13) 0.0024(13) -0.0046(12)
C13 0.0153(15) 0.0125(15) 0.0303(17) -0.0053(13) 0.0026(12) -0.0047(12)
C14 0.0237(18) 0.041(2) 0.0284(19) -0.0199(17) -0.0114(15) 0.0156(16)
C15 0.0168(15) 0.0219(16) 0.0232(16) -0.0085(13) -0.0038(12) 0.0019(12)
C16 0.0176(15) 0.0141(15) 0.0290(17) -0.0041(13) -0.0061(13) -0.0014(12)
C17 0.0241(17) 0.0215(17) 0.0228(16) 0.0000(13) 0.0012(13) -0.0073(13)
C18 0.0252(17) 0.0215(17) 0.0215(16) -0.0057(13) 0.0044(13) -0.0033(13)
C19 0.0198(15) 0.0128(15) 0.0219(15) -0.0038(12) -0.0009(12) 0.0006(12)
C20 0.0168(15) 0.0186(16) 0.0200(15) -0.0019(12) 0.0009(12) -0.0012(12)
C21 0.0302(19) 0.0145(17) 0.044(2) -0.0002(15) -0.0111(17) -0.0053(14)
C22 0.0223(16) 0.0209(17) 0.0275(17) 0.0005(14) -0.0012(13) -0.0035(13)
C23 0.0256(18) 0.0205(18) 0.0285(18) 0.0005(14) -0.0021(14) -0.0065(14)
C24 0.0282(17) 0.0161(15) 0.0174(15) -0.0038(12) -0.0047(12) 0.0000(13)
C25 0.0232(17) 0.0193(17) 0.0352(19) -0.0051(14) -0.0011(14) 0.0023(13)
C26 0.0211(16) 0.0202(17) 0.0323(18) -0.0049(14) 0.0022(14) -0.0035(13)

loop_
_atom_type_symbol
_atom_type_description
_atom_type_scat_dispersion_real
_atom_type_scat_dispersion_imag
_atom_type_scat_source
C C 0.0033 0.0016 'International Tables Vol C Tables 4.2.6.8 and 6.1.1.4'
H H 0.0000 0.0000 'International Tables Vol C Tables 4.2.6.8 and 6.1.1.4'
N N 0.0061 0.0033 'International Tables Vol C Tables 4.2.6.8 and 6.1.1.4'
O O 0.0106 0.0060 'International Tables Vol C Tables 4.2.6.8 and 6.1.1.4'
Er Er -0.2586 4.9576 'International Tables Vol C Tables 4.2.6.8 and 6.1.1.4'

loop_
_geom_angle_atom_site_label_1
_geom_angle_atom_site_label_2
_geom_angle_atom_site_label_3
_geom_angle
_geom_angle_site_symmetry_1
_geom_angle_site_symmetry_3
O5 Er1 O4 83.76(10) 1_665 1_655
O5 Er1 O10 78.35(10) 1_665 1_645
O4 Er1 O10 84.23(10) 1_655 1_645
O5 Er1 O3 80.91(9) 1_665 2_666
O4 Er1 O3 85.45(8) 1_655 2_666
O10 Er1 O3 157.69(10) 1_645 2_666
O5 Er1 O1 154.57(9) 1_665 .
O4 Er1 O1 81.08(9) 1_655 .
O10 Er1 O1 79.91(9) 1_645 .
O3 Er1 O1 117.87(9) 2_666 .
O5 Er1 O6 75.76(10) 1_665 .
O4 Er1 O6 155.87(10) 1_655 .
O10 Er1 O6 103.64(10) 1_645 .
O3 Er1 O6 78.90(10) 2_666 .
O1 Er1 O6 122.51(10) . .
O5 Er1 O2 152.22(9) 1_665 .
O4 Er1 O2 113.75(9) 1_655 .
O10 Er1 O2 122.97(9) 1_645 .
O3 Er1 O2 79.33(8) 2_666 .
O1 Er1 O2 53.15(8) . .
O6 Er1 O2 81.41(9) . .
O5 Er1 O7 106.15(11) 1_665 .
O4 Er1 O7 152.79(9) 1_655 .
O10 Er1 O7 73.45(10) 1_645 .
O3 Er1 O7 120.74(9) 2_666 .
O1 Er1 O7 79.86(10) . .
O6 Er1 O7 48.88(10) . .
O2 Er1 O7 68.52(11) . .
C1 O1 Er1 93.77(19) . .
C1 O2 Er1 91.30(18) . .
C8 O3 Er1 138.6(2) . 2_666
C8 O4 Er1 167.3(2) . 1_455
C11 O5 Er1 145.5(2) . 1_445
C14 O6 Er1 103.4(3) . .
C14 O7 Er1 87.4(3) . .
C21 O8 H8 109.5 . .
C24 O10 Er1 143.5(2) . 1_465
C9 N1 C13 119.3(3) . .
C9 N1 C5 121.2(3) . .
C13 N1 C5 119.0(3) . .
C22 N2 C26 119.2(3) . .
C22 N2 C19 120.7(3) . .
C26 N2 C19 119.9(3) . .
O2 C1 O1 121.2(3) . .
O2 C1 C2 121.7(3) . .
O1 C1 C2 117.1(3) . .
C3 C2 C7 118.4(3) . .
C3 C2 C1 116.2(3) . .
C7 C2 C1 125.2(3) . .
C4 C3 C2 122.7(3) . .
C4 C3 H3 118.6 . .
C2 C3 H3 118.6 . .
C3 C4 C5 118.0(3) . .
C3 C4 H4 121.0 . .
C5 C4 H4 121.0 . .
C4 C5 C6 121.0(3) . .
C4 C5 N1 118.8(3) . .
C6 C5 N1 120.0(3) . .
C5 C6 C7 120.4(3) . .
C5 C6 H6 119.8 . .
C7 C6 H6 119.8 . .
C2 C7 C6 119.4(3) . .
C2 C7 C8 125.7(3) . .
C6 C7 C8 114.8(3) . .
O4 C8 O3 125.4(3) . .
O4 C8 C7 116.8(3) . .
O3 C8 C7 117.5(3) . .
C10 C9 N1 121.7(3) . .
C10 C9 H9 119.1 . .
N1 C9 H9 119.1 . .
C9 C10 C11 120.9(3) . .
C9 C10 H10 119.5 . .
C11 C10 H10 119.5 . .
O5 C11 C10 123.3(3) . .
O5 C11 C12 120.6(3) . .
C10 C11 C12 116.1(3) . .
C13 C12 C11 120.9(3) . .
C13 C12 H12 119.5 . .
C11 C12 H12 119.5 . .
C12 C13 N1 121.0(3) . .
C12 C13 H13 119.5 . .
N1 C13 H13 119.5 . .
O6 C14 O7 120.1(4) . .
O6 C14 C15 119.2(4) . .
O7 C14 C15 120.7(4) . .
C20 C15 C16 118.5(3) . .
C20 C15 C14 112.4(3) . .
C16 C15 C14 129.1(3) . .
C17 C16 C15 118.3(3) . .
C17 C16 C21 113.5(3) . .
C15 C16 C21 128.1(3) . .
C18 C17 C16 123.1(3) . .
C18 C17 H17 118.5 . .
C16 C17 H17 118.5 . .
C19 C18 C17 118.0(3) . .
C19 C18 H18 121.0 . .
C17 C18 H18 121.0 . .
C18 C19 C20 120.5(3) . .
C18 C19 N2 120.6(3) . .
C20 C19 N2 118.9(3) . .
C19 C20 C15 121.6(3) . .
C19 C20 H20 119.2 . .
C15 C20 H20 119.2 . .
O9 C21 O8 120.8(4) . .
O9 C21 C16 119.3(4) . .
O8 C21 C16 120.0(4) . .
C23 C22 N2 121.3(3) . .
C23 C22 H22 119.4 . .
N2 C22 H22 119.4 . .
C22 C23 C24 121.4(3) . .
C22 C23 H23 119.3 . .
C24 C23 H23 119.3 . .
O10 C24 C23 121.4(3) . .
O10 C24 C25 123.3(3) . .
C23 C24 C25 115.3(3) . .
C26 C25 C24 120.8(3) . .
C26 C25 H25 119.6 . .
C24 C25 H25 119.6 . .
C25 C26 N2 121.7(3) . .
C25 C26 H26 119.1 . .
N2 C26 H26 119.1 . .

loop_
_geom_bond_atom_site_label_1
_geom_bond_atom_site_label_2
_geom_bond_distance
_geom_bond_site_symmetry_2
Er1 O5 2.267(2) 1_665
Er1 O4 2.287(2) 1_655
Er1 O10 2.300(2) 1_645
Er1 O3 2.341(2) 2_666
Er1 O1 2.411(2) .
Er1 O6 2.429(3) .
Er1 O2 2.478(2) .
Er1 O7 2.740(4) .
O1 C1 1.268(4) .
O2 C1 1.243(4) .
O3 C8 1.251(4) .
O3 Er1 2.341(2) 2_666
O4 C8 1.243(4) .
O4 Er1 2.287(2) 1_455
O5 C11 1.271(4) .
O5 Er1 2.267(2) 1_445
O6 C14 1.228(6) .
O7 C14 1.262(5) .
O8 C21 1.293(6) .
O8 H8 0.8400 .
O9 C21 1.204(5) .
O10 C24 1.264(4) .
O10 Er1 2.300(2) 1_465
N1 C9 1.370(4) .
N1 C13 1.376(4) .
N1 C5 1.437(4) .
N2 C22 1.364(5) .
N2 C26 1.360(4) .
N2 C19 1.442(4) .
C1 C2 1.508(4) .
C2 C3 1.390(4) .
C2 C7 1.400(4) .
C3 C4 1.384(4) .
C3 H3 0.9300 .
C4 C5 1.381(4) .
C4 H4 0.9300 .
C5 C6 1.386(4) .
C6 C7 1.397(4) .
C6 H6 0.9300 .
C7 C8 1.511(4) .
C9 C10 1.350(4) .
C9 H9 0.9300 .
C10 C11 1.418(5) .
C10 H10 0.9300 .
C11 C12 1.431(5) .
C12 C13 1.354(5) .
C12 H12 0.9300 .
C13 H13 0.9300 .
C14 C15 1.528(5) .
C15 C20 1.396(5) .
C15 C16 1.410(5) .
C16 C17 1.389(5) .
C16 C21 1.522(5) .
C17 C18 1.385(5) .
C17 H17 0.9300 .
C18 C19 1.382(5) .
C18 H18 0.9300 .
C19 C20 1.380(5) .
C20 H20 0.9300 .
C22 C23 1.349(5) .
C22 H22 0.9300 .
C23 C24 1.424(5) .
C23 H23 0.9300 .
C24 C25 1.423(5) .
C25 C26 1.356(5) .
C25 H25 0.9300 .
C26 H26 0.9300 .

loop_
_geom_hbond_atom_site_label_D
_geom_hbond_atom_site_label_H
_geom_hbond_atom_site_label_A
_geom_hbond_distance_DH
_geom_hbond_distance_HA
_geom_hbond_distance_DA
_geom_hbond_angle_DHA
_geom_hbond_site_symmetry_A
O8 H8 O7 0.84 1.67 2.426(6) 149.1 .

loop_
_geom_torsion_atom_site_label_1
_geom_torsion_atom_site_label_2
_geom_torsion_atom_site_label_3
_geom_torsion_atom_site_label_4
_geom_torsion
_geom_torsion_site_symmetry_1
_geom_torsion_site_symmetry_2
_geom_torsion_site_symmetry_3
_geom_torsion_site_symmetry_4
O5 Er1 O1 C1 172.9(2) 1_665 . . .
O4 Er1 O1 C1 -133.0(2) 1_655 . . .
O10 Er1 O1 C1 141.3(2) 1_645 . . .
O3 Er1 O1 C1 -53.0(2) 2_666 . . .
O6 Er1 O1 C1 41.5(2) . . . .
O2 Er1 O1 C1 -4.20(18) . . . .
O7 Er1 O1 C1 66.5(2) . . . .
O5 Er1 O2 C1 -173.0(2) 1_665 . . .
O4 Er1 O2 C1 61.5(2) 1_655 . . .
O10 Er1 O2 C1 -37.4(2) 1_645 . . .
O3 Er1 O2 C1 141.6(2) 2_666 . . .
O1 Er1 O2 C1 4.27(19) . . . .
O6 Er1 O2 C1 -138.1(2) . . . .
O7 Er1 O2 C1 -89.1(2) . . . .
O5 Er1 O6 C14 -124.4(3) 1_665 . . .
O4 Er1 O6 C14 -157.1(2) 1_655 . . .
O10 Er1 O6 C14 -50.4(3) 1_645 . . .
O3 Er1 O6 C14 152.3(3) 2_666 . . .
O1 Er1 O6 C14 36.2(3) . . . .
O2 Er1 O6 C14 71.6(2) . . . .
O7 Er1 O6 C14 2.7(2) . . . .
O5 Er1 O7 C14 51.1(3) 1_665 . . .
O4 Er1 O7 C14 159.5(2) 1_655 . . .
O10 Er1 O7 C14 123.3(3) 1_645 . . .
O3 Er1 O7 C14 -37.8(3) 2_666 . . .
O1 Er1 O7 C14 -154.3(3) . . . .
O6 Er1 O7 C14 -2.5(2) . . . .
O2 Er1 O7 C14 -100.0(2) . . . .
Er1 O2 C1 O1 -7.6(3) . . . .
Er1 O2 C1 C2 171.2(3) . . . .
Er1 O1 C1 O2 7.8(3) . . . .
Er1 O1 C1 C2 -171.0(2) . . . .
O2 C1 C2 C3 -167.4(3) . . . .
O1 C1 C2 C3 11.5(4) . . . .
O2 C1 C2 C7 7.4(5) . . . .
O1 C1 C2 C7 -173.8(3) . . . .
C7 C2 C3 C4 -0.1(5) . . . .
C1 C2 C3 C4 175.0(3) . . . .
C2 C3 C4 C5 -2.6(6) . . . .
C3 C4 C5 C6 3.1(5) . . . .
C3 C4 C5 N1 -172.9(3) . . . .
C9 N1 C5 C4 -41.2(4) . . . .
C13 N1 C5 C4 130.0(3) . . . .
C9 N1 C5 C6 142.8(3) . . . .
C13 N1 C5 C6 -46.0(4) . . . .
C4 C5 C6 C7 -0.9(5) . . . .
N1 C5 C6 C7 175.0(3) . . . .
C3 C2 C7 C6 2.4(5) . . . .
C1 C2 C7 C6 -172.2(3) . . . .
C3 C2 C7 C8 -173.8(3) . . . .
C1 C2 C7 C8 11.5(5) . . . .
C5 C6 C7 C2 -2.0(5) . . . .
C5 C6 C7 C8 174.7(3) . . . .
Er1 O4 C8 O3 -139.2(9) 1_455 . . .
Er1 O4 C8 C7 46.5(12) 1_455 . . .
Er1 O3 C8 O4 -7.1(5) 2_666 . . .
Er1 O3 C8 C7 167.1(2) 2_666 . . .
C2 C7 C8 O4 -130.5(3) . . . .
C6 C7 C8 O4 53.1(4) . . . .
C2 C7 C8 O3 54.8(4) . . . .
C6 C7 C8 O3 -121.6(3) . . . .
C13 N1 C9 C10 1.5(5) . . . .
C5 N1 C9 C10 172.6(3) . . . .
N1 C9 C10 C11 -3.4(5) . . . .
Er1 O5 C11 C10 -73.3(5) 1_445 . . .
Er1 O5 C11 C12 109.8(4) 1_445 . . .
C9 C10 C11 O5 -174.4(3) . . . .
C9 C10 C11 C12 2.6(5) . . . .
O5 C11 C12 C13 177.1(3) . . . .
C10 C11 C12 C13 0.0(5) . . . .
C11 C12 C13 N1 -1.9(5) . . . .
C9 N1 C13 C12 1.2(5) . . . .
C5 N1 C13 C12 -170.2(3) . . . .
Er1 O6 C14 O7 -5.1(4) . . . .
Er1 O6 C14 C15 174.8(3) . . . .
Er1 O7 C14 O6 4.4(4) . . . .
Er1 O7 C14 C15 -175.5(3) . . . .
O6 C14 C15 C20 8.2(5) . . . .
O7 C14 C15 C20 -171.9(4) . . . .
O6 C14 C15 C16 -169.9(4) . . . .
O7 C14 C15 C16 9.9(6) . . . .
C20 C15 C16 C17 -0.7(5) . . . .
C14 C15 C16 C17 177.4(3) . . . .
C20 C15 C16 C21 -178.3(3) . . . .
C14 C15 C16 C21 -0.2(6) . . . .
C15 C16 C17 C18 1.4(5) . . . .
C21 C16 C17 C18 179.3(3) . . . .
C16 C17 C18 C19 -1.2(5) . . . .
C17 C18 C19 C20 0.3(5) . . . .
C17 C18 C19 N2 179.2(3) . . . .
C22 N2 C19 C18 134.6(4) . . . .
C26 N2 C19 C18 -49.6(5) . . . .
C22 N2 C19 C20 -46.5(5) . . . .
C26 N2 C19 C20 129.3(4) . . . .
C18 C19 C20 C15 0.4(5) . . . .
N2 C19 C20 C15 -178.5(3) . . . .
C16 C15 C20 C19 -0.2(5) . . . .
C14 C15 C20 C19 -178.6(3) . . . .
C17 C16 C21 O9 -9.4(5) . . . .
C15 C16 C21 O9 168.2(4) . . . .
C17 C16 C21 O8 170.6(4) . . . .
C15 C16 C21 O8 -11.8(6) . . . .
C26 N2 C22 C23 -3.6(5) . . . .
C19 N2 C22 C23 172.2(3) . . . .
N2 C22 C23 C24 -0.9(6) . . . .
Er1 O10 C24 C23 122.9(4) 1_465 . . .
Er1 O10 C24 C25 -57.5(6) 1_465 . . .
C22 C23 C24 O10 -175.6(3) . . . .
C22 C23 C24 C25 4.7(5) . . . .
O10 C24 C25 C26 176.0(4) . . . .
C23 C24 C25 C26 -4.4(5) . . . .
C24 C25 C26 N2 0.2(6) . . . .
C22 N2 C26 C25 4.0(5) . . . .
C19 N2 C26 C25 -171.9(3) . . . .
